data_7008924
loop_
_publ_author_name
'Das, Anjan Kumar'
'Peng, Shie-Ming'
'Bhattacharya, Samaresh'

_publ_section_title
;
 Ruthenium-mediated reduction of oximes to imines. Synthesis,
 characterization and redox properties of imine complexes of ruthenium
;
_journal_issue 2
_journal_name_full 'Journal of the Chemical Society, Dalton Transactions'
_journal_page_first 181
_journal_paper_doi 10.1039/a907021d
_journal_year 2000
_chemical_formula_moiety 'C44 H38 N O P2 Cl2 Ru '
_chemical_formula_sum 'C44 H38 Cl2 N O P2 Ru'
_chemical_formula_weight 830.70
_chemical_name_systematic ?
_space_group_IT_number 14
_symmetry_cell_setting monoclinic
_symmetry_space_group_name_Hall '-P 2yn'
_symmetry_space_group_name_H-M 'P 1 21/n 1'
_cell_angle_alpha 90.0
_cell_angle_beta 97.23(3)
_cell_angle_gamma 90.0
_cell_formula_units_Z 4
_cell_length_a 9.471(3)
_cell_length_b 23.981(3)
_cell_length_c 17.290(5)
_cell_measurement_reflns_used 25
_cell_measurement_temperature 295
_cell_measurement_theta_max 16.85
_cell_measurement_theta_min 11.90
_cell_volume 3895.8(18)
_computing_cell_refinement 'NONIUS CAD4'
_computing_data_collection 'NONIUS CAD4'
_computing_data_reduction 'NRCVAX DATRD2'
_computing_molecular_graphics 'NRCVAX ORTEP'
_computing_publication_material 'NRCVAX TABLES'
_computing_structure_refinement 'NRCVAX LSTSQ'
_computing_structure_solution 'NRCVAX SOLVER'
_diffrn_ambient_temperature 295
_diffrn_measurement_device 'Nonius CAD-4    '
_diffrn_measurement_method 'Theta/2theta scan b/P/b '
_diffrn_radiation_monochromator graphite
_diffrn_radiation_source 'xray tube'
_diffrn_radiation_type 'Molybdenum K\a'
_diffrn_radiation_wavelength 0.71073
_diffrn_reflns_av_R_equivalents 0.000
_diffrn_reflns_limit_h_max 11
_diffrn_reflns_limit_h_min -11
_diffrn_reflns_limit_k_max 28
_diffrn_reflns_limit_k_min 0
_diffrn_reflns_limit_l_max 20
_diffrn_reflns_limit_l_min 0
_diffrn_reflns_number 6840
_diffrn_reflns_theta_max 24.93
_diffrn_reflns_theta_min 0.00
_diffrn_standards_decay_% 0.0
_diffrn_standards_interval_time 60
_diffrn_standards_number 3
_exptl_absorpt_coefficient_mu 0.65
_exptl_absorpt_correction_T_max 0.8423
_exptl_absorpt_correction_T_min 0.8159
_exptl_absorpt_correction_type empirical
_exptl_crystal_density_diffrn 1.416
_exptl_crystal_F_000 1696.54
_exptl_crystal_size_max 0.50
_exptl_crystal_size_mid 0.50
_exptl_crystal_size_min 0.50
_refine_diff_density_max 0.32
_refine_diff_density_min -0.32
_refine_ls_extinction_coef 3135(91)
_refine_ls_extinction_method Larson
_refine_ls_goodness_of_fit_obs 2.75
_refine_ls_matrix_type atomblock
_refine_ls_number_parameters 461
_refine_ls_number_reflns 5845
_refine_ls_R_factor_all 0.035
_refine_ls_R_factor_obs 0.026
_refine_ls_shift/esd_max 0.010
_refine_ls_structure_factor_coef F
_refine_ls_weighting_details 'w = 1/(\s^2^(F)+0.0000F^2^)'
_refine_ls_weighting_scheme calc
_refine_ls_wR_factor_all 0.028
_refine_ls_wR_factor_obs 0.028
_reflns_number_observed 5845
_reflns_number_total 6840
_reflns_observed_criterion 'Inet > 2.0\s(Inet)'
_cod_data_source_file a907021d.txt
_cod_data_source_block 9/07021D
_cod_depositor_comments
;
The following automatic conversions were performed:
'_symmetry_cell_setting' value 'Monoclinic' changed to 'monoclinic'
according to '/home/saulius/struct/CIF-dictionaries/cif_core.dic'
dictionary named 'cif_core.dic' version 2.4.1 from 2010-06-29.

Automatic conversion script
Id: cif_fix_enum 1527 2010-12-29 10:47:43Z saulius 

The following automatic conversions were performed:

'_refine_ls_weighting_scheme' value '1/(\s^2^(F)+0.0000F^2^)' was
changed to 'calc'. New tag '_refine_ls_weighting_details' was
created. The value of the new tag was set to 'w =
1/(\s^2^(F)+0.0000F^2^)'.

Automatic conversion script
Id: cif_fix_values 3143 2015-03-26 13:38:13Z robertas 
;
_cod_original_cell_volume 3895.8(17)
_cod_original_sg_symbol_H-M 'P 21/n'
_cod_original_formula_sum 'C44 H38 N O P2 Cl2 Ru '
_cod_database_code 7008924

loop_
_symmetry_equiv_pos_as_xyz
x,y,z
-x,-y,-z
1/2-x,1/2+y,1/2-z
1/2+x,1/2-y,1/2+z

loop_
_atom_site_aniso_label
_atom_site_aniso_U_11
_atom_site_aniso_U_22
_atom_site_aniso_U_33
_atom_site_aniso_U_12
_atom_site_aniso_U_13
_atom_site_aniso_U_23
_atom_site_aniso_type_symbol
Ru 0.02402(8) 0.03992(10) 0.02375(9) 0.00066(8) 0.00054(7) -0.00403(9) Ru
Cl1 0.0535(4) 0.0570(4) 0.0296(3) 0.0074(3) -0.0088(3) -0.0049(3) Cl
Cl2 0.0276(3) 0.0601(4) 0.0388(3) 0.0028(3) 0.00656(24) -0.0015(3) Cl
P1 0.0311(3) 0.0404(4) 0.0307(3) -0.0006(3) 0.0028(3) -0.0006(3) P
P2 0.0353(3) 0.0392(4) 0.0325(3) 0.0019(3) 0.0004(3) -0.0024(3) P
O1 0.0345(9) 0.0657(12) 0.0252(8) 0.0028(8) 0.0027(7) -0.0068(8) O
N1 0.0246(10) 0.0483(14) 0.0434(12) -0.0008(9) 0.0006(8) -0.0057(10) N
C1 0.0484(15) 0.0356(16) 0.0317(13) -0.0040(11) 0.0118(11) -0.0029(10) C
C2 0.0701(19) 0.0621(20) 0.0291(13) 0.0041(15) 0.0061(12) -0.0047(13) C
C3 0.123(3) 0.079(3) 0.0355(16) 0.0173(21) 0.0130(17) -0.0054(16) C
C4 0.125(3) 0.095(3) 0.0479(19) 0.0260(23) 0.0448(20) -0.0023(18) C
C5 0.0730(21) 0.0733(22) 0.0612(19) 0.0132(17) 0.0353(16) -0.0020(16) C
C6 0.0493(15) 0.0391(15) 0.0436(14) -0.0005(12) 0.0198(12) -0.0014(12) C
C7 0.0320(13) 0.0356(14) 0.0621(17) -0.0012(11) 0.0152(12) -0.0031(13) C
C8 0.0339(15) 0.0795(24) 0.0958(25) 0.0001(15) 0.0212(15) -0.0130(19) C
C9 0.0335(13) 0.0435(16) 0.0362(14) 0.0003(11) 0.0014(10) -0.0057(12) C
C10 0.0910(24) 0.0469(19) 0.0648(20) 0.0072(17) 0.0313(17) 0.0029(15) C
C11 0.097(3) 0.0436(19) 0.0867(24) 0.0152(17) 0.0295(20) -0.0052(17) C
C12 0.0544(17) 0.0610(20) 0.0573(18) 0.0032(15) 0.0070(14) -0.0264(15) C
C13 0.0630(18) 0.0647(20) 0.0372(15) 0.0062(15) 0.0082(13) -0.0106(14) C
C14 0.0503(16) 0.0508(17) 0.0374(14) 0.0091(13) 0.0015(12) -0.0037(12) C
C15 0.0330(13) 0.0358(15) 0.0510(15) -0.0029(11) 0.0011(11) 0.0039(12) C
C16 0.0419(15) 0.0464(17) 0.0676(19) -0.0059(13) 0.0113(13) 0.0013(14) C
C17 0.0423(16) 0.0526(19) 0.103(3) -0.0042(14) 0.0235(16) 0.0009(17) C
C18 0.0372(16) 0.0600(21) 0.123(3) -0.0080(15) -0.0030(17) -0.0010(20) C
C19 0.0521(18) 0.0715(23) 0.0847(23) -0.0089(16) -0.0196(16) -0.0101(18) C
C20 0.0453(16) 0.0550(19) 0.0605(18) -0.0043(14) -0.0025(13) -0.0063(15) C
C21 0.0461(15) 0.0486(17) 0.0340(14) 0.0116(12) 0.0068(11) 0.0020(12) C
C22 0.0541(17) 0.0603(19) 0.0459(16) 0.0168(14) -0.0056(13) 0.0027(14) C
C23 0.0831(23) 0.089(3) 0.0503(18) 0.0335(20) -0.0189(16) -0.0037(17) C
C24 0.110(3) 0.095(3) 0.0394(17) 0.0483(22) 0.0071(17) 0.0142(17) C
C25 0.100(3) 0.0786(25) 0.0612(20) 0.0290(20) 0.0371(18) 0.0286(18) C
C26 0.0650(19) 0.0649(21) 0.0522(18) 0.0106(16) 0.0151(15) 0.0153(15) C
C27 0.0426(14) 0.0458(16) 0.0340(14) -0.0067(12) -0.0010(11) 0.0000(12) C
C28 0.0740(20) 0.0587(20) 0.0599(19) 0.0069(16) 0.0254(16) 0.0099(16) C
C29 0.096(3) 0.0730(24) 0.0691(22) 0.0006(19) 0.0439(19) 0.0059(18) C
C30 0.0866(23) 0.0699(22) 0.0476(17) -0.0257(18) 0.0142(16) 0.0077(16) C
C31 0.0687(20) 0.0588(20) 0.0598(19) -0.0124(16) -0.0061(15) 0.0183(16) C
C32 0.0502(16) 0.0520(18) 0.0484(16) -0.0028(13) -0.0004(13) 0.0054(13) C
C33 0.0441(14) 0.0429(16) 0.0351(14) -0.0039(12) 0.0027(11) -0.0070(11) C
C34 0.0780(21) 0.0448(18) 0.0502(17) -0.0028(15) -0.0127(15) -0.0037(14) C
C35 0.0865(23) 0.0453(19) 0.0662(20) -0.0125(16) -0.0074(17) -0.0132(15) C
C36 0.0615(19) 0.0714(22) 0.0517(18) -0.0145(16) -0.0040(14) -0.0217(16) C
C37 0.0546(17) 0.0642(20) 0.0513(17) -0.0029(15) -0.0122(14) -0.0027(15) C
C38 0.0459(15) 0.0480(17) 0.0492(16) -0.0032(13) -0.0020(12) -0.0047(13) C
C39 0.0464(15) 0.0412(16) 0.0494(16) 0.0078(12) 0.0110(12) 0.0082(13) C
C40 0.0741(21) 0.0592(20) 0.0601(19) 0.0178(16) 0.0231(16) 0.0037(16) C
C41 0.103(3) 0.083(3) 0.093(3) 0.0393(22) 0.0513(22) 0.0104(21) C
C42 0.0742(24) 0.107(3) 0.125(3) 0.0500(22) 0.0427(22) 0.043(3) C
C43 0.0509(19) 0.107(3) 0.097(3) 0.0204(19) 0.0073(18) 0.0352(23) C
C44 0.0464(16) 0.0702(21) 0.0623(19) 0.0125(15) 0.0047(14) 0.0123(16) C

loop_
_atom_site_label
_atom_site_fract_x
_atom_site_fract_y
_atom_site_fract_z
_atom_site_U_iso_or_equiv
_atom_site_thermal_displace_type
_atom_site_calc_flag
_atom_site_refinement_flags
_atom_site_type_symbol
Ru 0.195544(18) 0.238296(8) 0.007737(10) 0.02944(9) Uani ? . Ru
Cl1 0.10589(7) 0.23954(3) -0.12653(3) 0.0479(3) Uani ? . Cl
Cl2 0.44039(6) 0.22530(3) -0.00349(3) 0.0419(4) Uani ? . Cl
P1 0.17216(6) 0.13767(3) 0.01023(3) 0.0341(3) Uani ? . P
P2 0.21814(6) 0.33855(3) 0.00114(3) 0.0360(3) Uani ? . P
O1 0.24408(16) 0.23451(7) 0.12173(8) 0.0419(10) Uani ? . O
N1 -0.00839(18) 0.24839(8) 0.02840(11) 0.0391(11) Uani ? . N
C1 0.1704(3) 0.25132(10) 0.17723(13) 0.0380(14) Uani ? . C
C2 0.2460(3) 0.25372(12) 0.25219(14) 0.0538(17) Uani ? . C
C3 0.1817(4) 0.26980(14) 0.31432(16) 0.0789(24) Uani ? . C
C4 0.0385(4) 0.28378(15) 0.30455(17) 0.0866(24) Uani ? . C
C5 -0.0373(3) 0.28072(13) 0.23249(17) 0.0668(19) Uani ? . C
C6 0.0244(3) 0.26486(10) 0.16599(14) 0.0428(14) Uani ? . C
C7 -0.06283(24) 0.25987(10) 0.09175(15) 0.0424(14) Uani ? . C
C8 -0.2214(3) 0.26682(13) 0.08574(19) 0.0686(20) Uani ? . C
C9 0.26066(23) 0.09552(10) -0.05778(13) 0.0380(13) Uani ? . C
C10 0.2983(3) 0.04100(12) -0.04126(17) 0.0657(19) Uani ? . C
C11 0.3691(4) 0.01013(12) -0.09250(19) 0.0743(21) Uani ? . C
C12 0.4023(3) 0.03302(12) -0.15936(16) 0.0576(17) Uani ? . C
C13 0.3645(3) 0.08674(12) -0.17690(14) 0.0548(16) Uani ? . C
C14 0.2944(3) 0.11832(11) -0.12640(14) 0.0465(15) Uani ? . C
C15 -0.01509(24) 0.11842(10) -0.00863(14) 0.0403(13) Uani ? . C
C16 -0.1030(3) 0.12842(11) 0.04810(16) 0.0516(16) Uani ? . C
C17 -0.2486(3) 0.12250(12) 0.03200(19) 0.0648(20) Uani ? . C
C18 -0.3074(3) 0.10721(13) -0.04117(21) 0.0745(22) Uani ? . C
C19 -0.2228(3) 0.09658(13) -0.09783(18) 0.0718(20) Uani ? . C
C20 -0.0759(3) 0.10234(12) -0.08214(16) 0.0544(16) Uani ? . C
C21 0.2362(3) 0.10602(11) 0.10445(13) 0.0428(14) Uani ? . C
C22 0.3627(3) 0.12555(12) 0.14424(15) 0.0545(16) Uani ? . C
C23 0.4147(3) 0.10322(14) 0.21609(17) 0.0765(20) Uani ? . C
C24 0.3428(4) 0.06173(14) 0.24792(16) 0.0818(22) Uani ? . C
C25 0.2197(4) 0.04104(14) 0.20906(17) 0.0775(21) Uani ? . C
C26 0.1657(3) 0.06283(12) 0.13645(16) 0.0600(17) Uani ? . C
C27 0.27077(25) 0.36769(10) -0.08934(13) 0.0413(13) Uani ? . C
C28 0.3712(3) 0.34043(12) -0.12649(16) 0.0627(18) Uani ? . C
C29 0.4174(4) 0.36342(14) -0.19276(18) 0.0763(22) Uani ? . C
C30 0.3632(3) 0.41263(13) -0.22209(16) 0.0675(19) Uani ? . C
C31 0.2644(3) 0.44027(12) -0.18541(16) 0.0636(18) Uani ? . C
C32 0.2179(3) 0.41806(11) -0.11919(15) 0.0508(15) Uani ? . C
C33 0.34353(25) 0.37340(10) 0.07492(13) 0.0409(13) Uani ? . C
C34 0.3567(3) 0.43106(11) 0.07565(15) 0.0594(17) Uani ? . C
C35 0.4484(3) 0.45779(12) 0.13140(17) 0.0674(19) Uani ? . C
C36 0.5284(3) 0.42704(13) 0.18846(16) 0.0625(18) Uani ? . C
C37 0.5185(3) 0.37017(12) 0.18823(16) 0.0583(17) Uani ? . C
C38 0.4268(3) 0.34261(11) 0.13116(15) 0.0484(15) Uani ? . C
C39 0.0484(3) 0.37306(11) 0.00874(14) 0.0452(14) Uani ? . C
C40 0.0199(3) 0.39956(12) 0.07617(17) 0.0632(18) Uani ? . C
C41 -0.1156(4) 0.42130(15) 0.08034(20) 0.0896(24) Uani ? . C
C42 -0.2209(4) 0.41678(16) 0.01911(22) 0.099(3) Uani ? . C
C43 -0.1940(3) 0.38974(15) -0.04725(20) 0.0851(23) Uani ? . C
C44 -0.0605(3) 0.36773(13) -0.05287(16) 0.0598(17) Uani ? . C
H1 -0.080 0.246 -0.016 0.0490 Uiso ? . H
H2 0.347 0.243 0.260 0.0650 Uiso ? . H
H3 0.236 0.273 0.366 0.0875 Uiso ? . H
H4 -0.006 0.296 0.349 0.0938 Uiso ? . H
H5 -0.138 0.291 0.227 0.0786 Uiso ? . H
H8a -0.268 0.263 0.033 0.0787 Uiso ? . H
H8b -0.256 0.242 0.122 0.0787 Uiso ? . H
H8c -0.248 0.304 0.100 0.0787 Uiso ? . H
H10 0.274 0.023 0.006 0.0761 Uiso ? . H
H11 0.397 -0.028 -0.080 0.0821 Uiso ? . H
H12 0.453 0.011 -0.195 0.0661 Uiso ? . H
H13 0.387 0.103 -0.225 0.0646 Uiso ? . H
H14 0.269 0.157 -0.139 0.0567 Uiso ? . H
H16 -0.061 0.140 0.101 0.0638 Uiso ? . H
H17 -0.310 0.130 0.072 0.0744 Uiso ? . H
H18 -0.409 0.104 -0.053 0.0826 Uiso ? . H
H19 -0.267 0.085 -0.149 0.0794 Uiso ? . H
H20 -0.015 0.095 -0.123 0.0644 Uiso ? . H
H22 0.416 0.156 0.121 0.0639 Uiso ? . H
H23 0.504 0.117 0.245 0.0850 Uiso ? . H
H24 0.379 0.046 0.299 0.0892 Uiso ? . H
H25 0.169 0.011 0.232 0.0898 Uiso ? . H
H26 0.078 0.047 0.108 0.0724 Uiso ? . H
H28 0.410 0.305 -0.106 0.0723 Uiso ? . H
H29 0.488 0.343 -0.219 0.0867 Uiso ? . H
H30 0.396 0.428 -0.269 0.0764 Uiso ? . H
H31 0.226 0.476 -0.206 0.0717 Uiso ? . H
H32 0.148 0.438 -0.093 0.0598 Uiso ? . H
H34 0.300 0.453 0.036 0.0677 Uiso ? . H
H35 0.457 0.499 0.131 0.0749 Uiso ? . H
H36 0.591 0.446 0.229 0.0699 Uiso ? . H
H37 0.577 0.348 0.228 0.0664 Uiso ? . H
H38 0.422 0.302 0.130 0.0568 Uiso ? . H
H40 0.095 0.403 0.121 0.0757 Uiso ? . H
H41 -0.134 0.441 0.128 0.1016 Uiso ? . H
H42 -0.314 0.433 0.022 0.1097 Uiso ? . H
H43 -0.270 0.386 -0.091 0.0949 Uiso ? . H
H44 -0.042 0.347 -0.100 0.0698 Uiso ? . H

loop_
_atom_type_symbol
_atom_type_description
_atom_type_scat_dispersion_real
_atom_type_scat_dispersion_imag
_atom_type_scat_source
C ? 0.002 0.002 'International Tables Vol. IV Table 2.2B'
H ? 0.000 0.000 'International Tables Vol. IV Table 2.2B'
N ? 0.004 0.003 'International Tables Vol. IV Table 2.2B'
O ? 0.008 0.006 'International Tables Vol. IV Table 2.2B'
P ? 0.090 0.095 'International Tables Vol. IV Table 2.2B'
Cl ? 0.132 0.159 'International Tables Vol. IV Table 2.2B'
Ru ? -1.420 0.836 'International Tables Vol. IV Table 2.2B'

loop_
_geom_angle_atom_site_label_1
_geom_angle_atom_site_label_2
_geom_angle_atom_site_label_3
_geom_angle
_geom_angle_site_symmetry_1
_geom_angle_site_symmetry_2
_geom_angle_site_symmetry_3
_geom_angle_publ_flag
Cl1 Ru Cl2 98.92(4) ? ? ? ?
Cl1 Ru P1 90.442(23) ? ? ? ?
Cl1 Ru P2 87.944(23) ? ? ? ?
Cl1 Ru O1 172.34(5) ? ? ? ?
Cl1 Ru N1 86.51(6) ? ? ? ?
Cl2 Ru P1 87.885(22) ? ? ? ?
Cl2 Ru P2 91.921(23) ? ? ? ?
Cl2 Ru O1 88.19(5) ? ? ? ?
Cl2 Ru N1 174.53(6) ? ? ? ?
P1 Ru P2 178.319(21) ? ? ? ?
P1 Ru O1 86.94(5) ? ? ? ?
P1 Ru N1 91.41(6) ? ? ? ?
P2 Ru O1 94.71(5) ? ? ? ?
P2 Ru N1 88.94(6) ? ? ? ?
O1 Ru N1 86.36(7) ? ? ? ?
Ru P1 C9 119.19(8) ? ? ? ?
Ru P1 C15 109.76(8) ? ? ? ?
Ru P1 C21 114.07(8) ? ? ? ?
C9 P1 C15 105.02(11) ? ? ? ?
C9 P1 C21 102.45(11) ? ? ? ?
C15 P1 C21 105.08(11) ? ? ? ?
Ru P2 C27 116.95(8) ? ? ? ?
Ru P2 C33 118.32(8) ? ? ? ?
Ru P2 C39 111.29(9) ? ? ? ?
C27 P2 C33 101.40(11) ? ? ? ?
C27 P2 C39 102.95(11) ? ? ? ?
C33 P2 C39 104.02(12) ? ? ? ?
Ru O1 C1 129.51(14) ? ? ? ?
Ru N1 C7 131.63(16) ? ? ? ?
O1 C1 C2 115.49(22) ? ? ? ?
O1 C1 C6 124.73(21) ? ? ? ?
C2 C1 C6 119.75(22) ? ? ? ?
C1 C2 C3 121.1(3) ? ? ? ?
C2 C3 C4 120.2(3) ? ? ? ?
C3 C4 C5 119.6(3) ? ? ? ?
C4 C5 C6 122.6(3) ? ? ? ?
C1 C6 C5 116.80(24) ? ? ? ?
C1 C6 C7 123.10(21) ? ? ? ?
C5 C6 C7 119.99(23) ? ? ? ?
N1 C7 C6 121.67(20) ? ? ? ?
N1 C7 C8 117.73(23) ? ? ? ?
C6 C7 C8 120.59(22) ? ? ? ?
P1 C9 C10 121.26(19) ? ? ? ?
P1 C9 C14 120.50(19) ? ? ? ?
C10 C9 C14 118.23(22) ? ? ? ?
C9 C10 C11 120.5(3) ? ? ? ?
C10 C11 C12 120.8(3) ? ? ? ?
C11 C12 C13 119.47(24) ? ? ? ?
C12 C13 C14 120.67(24) ? ? ? ?
C9 C14 C13 120.40(24) ? ? ? ?
P1 C15 C16 119.20(19) ? ? ? ?
P1 C15 C20 121.24(19) ? ? ? ?
C16 C15 C20 118.77(22) ? ? ? ?
C15 C16 C17 120.9(3) ? ? ? ?
C16 C17 C18 119.7(3) ? ? ? ?
C17 C18 C19 120.43(25) ? ? ? ?
C18 C19 C20 120.3(3) ? ? ? ?
C15 C20 C19 119.9(3) ? ? ? ?
P1 C21 C22 118.07(19) ? ? ? ?
P1 C21 C26 122.91(20) ? ? ? ?
C22 C21 C26 119.00(23) ? ? ? ?
C21 C22 C23 120.1(3) ? ? ? ?
C22 C23 C24 120.4(3) ? ? ? ?
C23 C24 C25 120.5(3) ? ? ? ?
C24 C25 C26 120.0(3) ? ? ? ?
C21 C26 C25 119.9(3) ? ? ? ?
P2 C27 C28 119.56(20) ? ? ? ?
P2 C27 C32 121.71(19) ? ? ? ?
C28 C27 C32 118.63(23) ? ? ? ?
C27 C28 C29 120.2(3) ? ? ? ?
C28 C29 C30 120.5(3) ? ? ? ?
C29 C30 C31 119.8(3) ? ? ? ?
C30 C31 C32 120.3(3) ? ? ? ?
C27 C32 C31 120.5(3) ? ? ? ?
P2 C33 C34 120.68(19) ? ? ? ?
P2 C33 C38 120.50(19) ? ? ? ?
C34 C33 C38 118.81(22) ? ? ? ?
C33 C34 C35 121.31(25) ? ? ? ?
C34 C35 C36 119.7(3) ? ? ? ?
C35 C36 C37 119.99(24) ? ? ? ?
C36 C37 C38 120.71(25) ? ? ? ?
C33 C38 C37 119.50(24) ? ? ? ?
P2 C39 C40 122.38(20) ? ? ? ?
P2 C39 C44 118.49(20) ? ? ? ?
C40 C39 C44 118.83(24) ? ? ? ?
C39 C40 C41 119.6(3) ? ? ? ?
C40 C41 C42 121.2(3) ? ? ? ?
C41 C42 C43 119.5(3) ? ? ? ?
C42 C43 C44 120.5(3) ? ? ? ?
C39 C44 C43 120.4(3) ? ? ? ?

loop_
_geom_bond_atom_site_label_1
_geom_bond_atom_site_label_2
_geom_bond_distance
_geom_bond_site_symmetry_1
_geom_bond_site_symmetry_2
_geom_bond_publ_flag
Ru Cl1 2.3696(10) ? ? ?
Ru Cl2 2.3718(9) ? ? ?
Ru P1 2.4242(7) ? ? ?
Ru P2 2.4176(8) ? ? ?
Ru O1 1.9687(15) ? ? ?
Ru N1 2.0225(19) ? ? ?
P1 C9 1.8316(24) ? ? ?
P1 C15 1.8219(24) ? ? ?
P1 C21 1.8300(24) ? ? ?
P2 C27 1.8385(24) ? ? ?
P2 C33 1.8317(24) ? ? ?
P2 C39 1.8273(25) ? ? ?
O1 C1 1.319(3) ? ? ?
N1 C7 1.298(3) ? ? ?
C1 C2 1.401(3) ? ? ?
C1 C6 1.410(3) ? ? ?
C2 C3 1.356(4) ? ? ?
C3 C4 1.386(5) ? ? ?
C4 C5 1.359(5) ? ? ?
C5 C6 1.406(4) ? ? ?
C6 C7 1.441(4) ? ? ?
C7 C8 1.501(3) ? ? ?
C9 C10 1.376(4) ? ? ?
C9 C14 1.380(3) ? ? ?
C10 C11 1.390(4) ? ? ?
C11 C12 1.352(4) ? ? ?
C12 C13 1.361(4) ? ? ?
C13 C14 1.386(3) ? ? ?
C15 C16 1.385(4) ? ? ?
C15 C20 1.383(4) ? ? ?
C16 C17 1.379(4) ? ? ?
C17 C18 1.367(5) ? ? ?
C18 C19 1.365(5) ? ? ?
C19 C20 1.391(4) ? ? ?
C21 C22 1.386(4) ? ? ?
C21 C26 1.385(4) ? ? ?
C22 C23 1.385(4) ? ? ?
C23 C24 1.361(5) ? ? ?
C24 C25 1.364(5) ? ? ?
C25 C26 1.396(4) ? ? ?
C27 C28 1.378(4) ? ? ?
C27 C32 1.382(4) ? ? ?
C28 C29 1.391(4) ? ? ?
C29 C30 1.359(5) ? ? ?
C30 C31 1.366(5) ? ? ?
C31 C32 1.384(4) ? ? ?
C33 C34 1.388(4) ? ? ?
C33 C38 1.386(4) ? ? ?
C34 C35 1.373(4) ? ? ?
C35 C36 1.380(4) ? ? ?
C36 C37 1.367(4) ? ? ?
C37 C38 1.396(4) ? ? ?
C39 C40 1.384(4) ? ? ?
C39 C44 1.392(4) ? ? ?
C40 C41 1.395(4) ? ? ?
C41 C42 1.364(6) ? ? ?
C42 C43 1.369(5) ? ? ?
C43 C44 1.385(4) ? ? ?

loop_
_geom_contact_atom_site_label_1
_geom_contact_atom_site_label_2
_geom_contact_distance
_geom_contact_site_symmetry_1
_geom_contact_site_symmetry_2
_geom_contact_publ_flag
? ? ? ? ? ?

loop_
_geom_torsion_atom_site_label_1
_geom_torsion_atom_site_label_2
_geom_torsion_atom_site_label_3
_geom_torsion_atom_site_label_4
_geom_torsion
_geom_torsion_site_symmetry_1
_geom_torsion_site_symmetry_2
_geom_torsion_site_symmetry_3
_geom_torsion_site_symmetry_4
_geom_torsion_publ_flag
? ? ? ? ? ? ? ? ? ?
